data_4125929
loop_
_publ_author_name
'Yang, Song'
'Rui, Kang-Hua'
'Tang, Xiang-Ying'
'Xu, Qin'
'Shi, Min'

_publ_section_title
;
 Rhodium/Silver Synergistic Catalysis in Highly Enantioselective
 Cycloisomerization/Cross Coupling of Keto-Vinylidenecyclopropanes with
 Terminal Alkynes.
;
_journal_issue 16
_journal_name_full 'Journal of the American Chemical Society'
_journal_page_first 5957
_journal_page_last 5964
_journal_paper_doi 10.1021/jacs.7b02027
_journal_volume 139
_journal_year 2017
_chemical_formula_sum 'C42 H41 N O4 S'
_chemical_formula_weight 655.82
_chemical_name_systematic
; 
 ? 
;
_space_group_crystal_system triclinic
_space_group_IT_number 2
_space_group_name_Hall '-P 1'
_space_group_name_H-M_alt 'P -1'
_symmetry_space_group_name_Hall '-P 1'
_symmetry_space_group_name_H-M 'P -1'
_atom_sites_solution_hydrogens mixed
_audit_creation_method SHELXL-2013
_cell_angle_alpha 76.176(3)
_cell_angle_beta 83.628(3)
_cell_angle_gamma 83.184(3)
_cell_formula_units_Z 2
_cell_length_a 9.3016(12)
_cell_length_b 12.2465(15)
_cell_length_c 16.041(2)
_cell_measurement_reflns_used 1970
_cell_measurement_temperature 293(2)
_cell_measurement_theta_max 45.594
_cell_measurement_theta_min 4.782
_cell_volume 1755.3(4)
_computing_cell_refinement 'Bruker SMART'
_computing_data_collection 'Bruker SMART'
_computing_data_reduction 'Bruker SHELXTL'
_computing_molecular_graphics 'Bruker SHELXTL'
_computing_publication_material 'Bruker SHELXTL'
_computing_structure_refinement 'SHELXL-2013 (Sheldrick, 2013)'
_computing_structure_solution 'Bruker SHELXTL'
_diffrn_ambient_temperature 293(2)
_diffrn_measured_fraction_theta_full 0.969
_diffrn_measured_fraction_theta_max 0.998
_diffrn_measurement_device_type 'CCD area detector'
_diffrn_measurement_method 'phi and omega scans'
_diffrn_radiation_type MoK\a
_diffrn_radiation_wavelength 0.71073
_diffrn_reflns_av_R_equivalents 0.0249
_diffrn_reflns_av_unetI/netI 0.0538
_diffrn_reflns_Laue_measured_fraction_full 0.969
_diffrn_reflns_Laue_measured_fraction_max 0.998
_diffrn_reflns_limit_h_max 11
_diffrn_reflns_limit_h_min -6
_diffrn_reflns_limit_k_max 14
_diffrn_reflns_limit_k_min -14
_diffrn_reflns_limit_l_max 19
_diffrn_reflns_limit_l_min -19
_diffrn_reflns_number 9743
_diffrn_reflns_point_group_measured_fraction_full 0.969
_diffrn_reflns_point_group_measured_fraction_max 0.998
_diffrn_reflns_theta_full 25.242
_diffrn_reflns_theta_max 25.000
_diffrn_reflns_theta_min 1.720
_exptl_absorpt_coefficient_mu 0.136
_exptl_absorpt_correction_T_max 0.7456
_exptl_absorpt_correction_T_min 0.6785
_exptl_absorpt_correction_type multi-scan
_exptl_absorpt_process_details sadabs
_exptl_crystal_colour colorless
_exptl_crystal_density_diffrn 1.241
_exptl_crystal_description prismatic
_exptl_crystal_F_000 696
_exptl_crystal_size_max 0.200
_exptl_crystal_size_mid 0.170
_exptl_crystal_size_min 0.120
_refine_diff_density_max 0.686
_refine_diff_density_min -0.344
_refine_diff_density_rms 0.050
_refine_ls_extinction_method none
_refine_ls_goodness_of_fit_ref 1.061
_refine_ls_hydrogen_treatment constr
_refine_ls_matrix_type full
_refine_ls_number_parameters 436
_refine_ls_number_reflns 6158
_refine_ls_number_restraints 2
_refine_ls_restrained_S_all 1.064
_refine_ls_R_factor_all 0.0917
_refine_ls_R_factor_gt 0.0642
_refine_ls_shift/su_max 0.016
_refine_ls_shift/su_mean 0.000
_refine_ls_structure_factor_coef Fsqd
_refine_ls_weighting_details 'w=1/[\s^2^(Fo^2^)+(0.0778P)^2^+0.6530P] where P=(Fo^2^+2Fc^2^)/3'
_refine_ls_weighting_scheme calc
_refine_ls_wR_factor_gt 0.1573
_refine_ls_wR_factor_ref 0.1760
_reflns_Friedel_coverage 0.000
_reflns_number_gt 4309
_reflns_number_total 6158
_reflns_threshold_expression 'I > 2\s(I)'
_cod_data_source_file ja7b02027_si_003.cif
_cod_data_source_block cd16801
_cod_depositor_comments 'Adding full bibliography for 4125927--4125929.cif.'
_cod_database_code 4125929
_shelx_space_group_comment
; 
The symmetry employed for this shelxl refinement is uniquely defined 
by the following loop, which should always be used as a source of 
symmetry information in preference to the above space-group names. 
They are only intended as comments. 
;
_shelx_estimated_absorpt_t_min 0.973
_shelx_estimated_absorpt_t_max 0.984
_shelxl_version_number 2013-4

loop_
_space_group_symop_operation_xyz
'x, y, z'
'-x, -y, -z'

loop_
_atom_site_label
_atom_site_type_symbol
_atom_site_fract_x
_atom_site_fract_y
_atom_site_fract_z
_atom_site_U_iso_or_equiv
_atom_site_adp_type
_atom_site_occupancy
_atom_site_site_symmetry_order
_atom_site_calc_flag
_atom_site_refinement_flags_posn
_atom_site_refinement_flags_adp
S1 S 0.43537(9) 0.20567(6) 0.46851(5) 0.0533(3) Uani 1 1 d . .
N1 N 0.3591(3) 0.12676(18) 0.55474(14) 0.0463(6) Uani 1 1 d . .
O1 O 0.49380(19) 0.00494(15) 0.70805(12) 0.0433(5) Uani 1 1 d . .
H1 H 0.5041 -0.0313 0.6706 0.065 Uiso 1 1 calc R U
O2 O 0.5670(2) 0.23460(19) 0.49196(15) 0.0701(7) Uani 1 1 d . .
O3 O 0.4396(3) 0.14676(18) 0.40188(13) 0.0749(7) Uani 1 1 d . .
O4 O 0.7612(4) 0.1179(4) 0.6299(3) 0.1527(15) Uani 1 1 d D .
H4A H 0.6680 0.1254 0.6251 0.183 Uiso 1 1 d DR U
H4B H 0.7630 0.0466 0.6210 0.183 Uiso 1 1 d DR U
C1 C 0.3497(3) 0.0615(2) 0.71029(16) 0.0370(6) Uani 1 1 d . .
C2 C 0.3458(3) 0.1653(2) 0.63504(16) 0.0428(7) Uani 1 1 d . .
H2A H 0.2550 0.2122 0.6399 0.051 Uiso 1 1 calc R U
H2B H 0.4252 0.2097 0.6357 0.051 Uiso 1 1 calc R U
C3 C 0.2337(4) 0.0702(3) 0.54573(18) 0.0549(8) Uani 1 1 d . .
H3A H 0.2571 0.0311 0.4994 0.066 Uiso 1 1 calc R U
H3B H 0.1526 0.1265 0.5303 0.066 Uiso 1 1 calc R U
C4 C 0.1894(3) -0.0127(2) 0.62686(18) 0.0451(7) Uani 1 1 d . .
C5 C 0.2386(3) -0.0178(2) 0.70281(17) 0.0381(6) Uani 1 1 d . .
C6 C 0.1950(3) -0.1023(2) 0.78312(17) 0.0403(6) Uani 1 1 d . .
C7 C 0.3186(3) -0.1759(2) 0.82804(18) 0.0445(7) Uani 1 1 d . .
H7A H 0.3784 -0.1271 0.8458 0.053 Uiso 1 1 calc R U
H7B H 0.3781 -0.2109 0.7862 0.053 Uiso 1 1 calc R U
C8 C 0.2792(3) -0.2702(3) 0.9076(2) 0.0664(9) Uani 1 1 d . .
C9 C 0.2758(4) -0.3721(3) 0.9054(3) 0.0798(11) Uani 1 1 d . .
H9 H 0.2539 -0.4224 0.9575 0.096 Uiso 1 1 calc R U
C10 C 0.3038(4) -0.4197(3) 0.8266(2) 0.0654(9) Uani 1 1 d . .
C11 C 0.2593(5) -0.3690(3) 0.7453(3) 0.0824(12) Uani 1 1 d . .
H11 H 0.2123 -0.2963 0.7353 0.099 Uiso 1 1 calc R U
C12 C 0.2837(5) -0.4243(3) 0.6800(2) 0.0836(12) Uani 1 1 d . .
H12 H 0.2537 -0.3890 0.6259 0.100 Uiso 1 1 calc R U
C13 C 0.3508(5) -0.5295(3) 0.6933(3) 0.0931(14) Uani 1 1 d . .
H13 H 0.3665 -0.5668 0.6485 0.112 Uiso 1 1 calc R U
C14 C 0.3954(6) -0.5812(3) 0.7714(3) 0.0998(15) Uani 1 1 d . .
H14 H 0.4421 -0.6540 0.7800 0.120 Uiso 1 1 calc R U
C15 C 0.3724(5) -0.5277(3) 0.8381(3) 0.0831(12) Uani 1 1 d . .
H15 H 0.4035 -0.5645 0.8917 0.100 Uiso 1 1 calc R U
C16 C 0.2516(3) -0.2381(3) 0.9971(2) 0.0561(8) Uani 1 1 d . .
C17 C 0.2658(4) -0.3145(3) 1.0749(3) 0.0726(10) Uani 1 1 d . .
H17 H 0.2906 -0.3905 1.0755 0.087 Uiso 1 1 calc R U
C18 C 0.2443(4) -0.2813(4) 1.1518(3) 0.0793(11) Uani 1 1 d . .
H18 H 0.2550 -0.3348 1.2032 0.095 Uiso 1 1 calc R U
C19 C 0.2067(4) -0.1688(4) 1.1531(2) 0.0688(10) Uani 1 1 d . .
H19 H 0.1924 -0.1459 1.2049 0.083 Uiso 1 1 calc R U
C20 C 0.1912(3) -0.0924(3) 1.0765(2) 0.0601(8) Uani 1 1 d . .
H20 H 0.1650 -0.0166 1.0759 0.072 Uiso 1 1 calc R U
C21 C 0.2139(3) -0.1268(3) 1.0000(2) 0.0565(8) Uani 1 1 d . .
H21 H 0.2034 -0.0731 0.9487 0.068 Uiso 1 1 calc R U
C22 C 0.0580(3) -0.1105(3) 0.8123(2) 0.0521(7) Uani 1 1 d . .
H22A H -0.0148 -0.0630 0.7829 0.062 Uiso 1 1 calc R U
H22B H 0.0339 -0.1637 0.8624 0.062 Uiso 1 1 calc R U
C23 C 0.0827(4) -0.0876(3) 0.6105(2) 0.0658(9) Uani 1 1 d . .
H23A H 0.0687 -0.1479 0.6605 0.099 Uiso 1 1 calc R U
H23B H 0.1202 -0.1186 0.5620 0.099 Uiso 1 1 calc R U
H23C H -0.0085 -0.0439 0.5987 0.099 Uiso 1 1 calc R U
C24 C 0.3220(3) 0.1035(2) 0.79279(16) 0.0357(6) Uani 1 1 d . .
C25 C 0.4316(3) 0.1000(2) 0.84567(17) 0.0402(6) Uani 1 1 d . .
H25 H 0.5243 0.0679 0.8319 0.048 Uiso 1 1 calc R U
C26 C 0.4053(3) 0.1435(2) 0.91830(18) 0.0432(7) Uani 1 1 d . .
H26 H 0.4806 0.1402 0.9527 0.052 Uiso 1 1 calc R U
C27 C 0.2683(3) 0.1923(2) 0.94115(17) 0.0401(6) Uani 1 1 d . .
C28 C 0.1589(3) 0.1942(2) 0.88843(18) 0.0426(6) Uani 1 1 d . .
H28 H 0.0658 0.2254 0.9024 0.051 Uiso 1 1 calc R U
C29 C 0.1851(3) 0.1508(2) 0.81608(17) 0.0420(6) Uani 1 1 d . .
H29 H 0.1095 0.1534 0.7821 0.050 Uiso 1 1 calc R U
C30 C 0.2407(3) 0.2432(2) 1.01716(17) 0.0415(6) Uani 1 1 d . .
C31 C 0.3156(4) 0.2004(3) 1.0903(2) 0.0627(9) Uani 1 1 d . .
H31 H 0.3831 0.1376 1.0923 0.075 Uiso 1 1 calc R U
C32 C 0.2911(4) 0.2497(4) 1.1596(2) 0.0796(11) Uani 1 1 d . .
H32 H 0.3420 0.2200 1.2080 0.096 Uiso 1 1 calc R U
C33 C 0.1915(4) 0.3431(3) 1.1582(2) 0.0739(10) Uani 1 1 d . .
H33 H 0.1773 0.3778 1.2044 0.089 Uiso 1 1 calc R U
C34 C 0.1136(4) 0.3839(3) 1.0875(2) 0.0610(9) Uani 1 1 d . .
H34 H 0.0439 0.4452 1.0866 0.073 Uiso 1 1 calc R U
C35 C 0.1382(3) 0.3347(2) 1.01853(18) 0.0503(7) Uani 1 1 d . .
H35 H 0.0845 0.3634 0.9712 0.060 Uiso 1 1 calc R U
C36 C 0.3199(3) 0.3311(2) 0.43987(17) 0.0485(7) Uani 1 1 d . .
C37 C 0.3457(4) 0.4257(3) 0.4655(2) 0.0621(9) Uani 1 1 d . .
H37 H 0.4252 0.4238 0.4964 0.075 Uiso 1 1 calc R U
C38 C 0.2541(5) 0.5233(3) 0.4457(2) 0.0741(10) Uani 1 1 d . .
H38 H 0.2724 0.5871 0.4632 0.089 Uiso 1 1 calc R U
C39 C 0.1355(4) 0.5277(3) 0.4001(2) 0.0696(10) Uani 1 1 d . .
C40 C 0.1110(4) 0.4319(3) 0.3749(2) 0.0754(10) Uani 1 1 d . .
H40 H 0.0315 0.4336 0.3440 0.090 Uiso 1 1 calc R U
C41 C 0.2025(4) 0.3336(3) 0.3945(2) 0.0662(9) Uani 1 1 d . .
H41 H 0.1846 0.2696 0.3771 0.079 Uiso 1 1 calc R U
C42 C 0.0332(5) 0.6346(3) 0.3792(3) 0.1054(16) Uani 1 1 d . .
H42A H -0.0164 0.6346 0.3298 0.158 Uiso 1 1 calc R U
H42B H 0.0878 0.6992 0.3669 0.158 Uiso 1 1 calc R U
H42C H -0.0366 0.6378 0.4275 0.158 Uiso 1 1 calc R U

loop_
_atom_site_aniso_label
_atom_site_aniso_U_11
_atom_site_aniso_U_22
_atom_site_aniso_U_33
_atom_site_aniso_U_23
_atom_site_aniso_U_13
_atom_site_aniso_U_12
S1 0.0645(5) 0.0461(4) 0.0426(4) -0.0078(3) 0.0051(4) 0.0081(4)
N1 0.0628(16) 0.0371(12) 0.0369(13) -0.0071(10) -0.0037(11) -0.0002(11)
O1 0.0391(10) 0.0425(11) 0.0494(12) -0.0179(9) -0.0014(8) 0.0044(8)
O2 0.0527(14) 0.0744(15) 0.0695(15) 0.0034(12) 0.0029(11) -0.0001(12)
O3 0.114(2) 0.0568(13) 0.0478(13) -0.0201(11) 0.0109(12) 0.0158(13)
O4 0.109(3) 0.183(4) 0.169(4) -0.031(3) -0.020(3) -0.038(3)
C1 0.0359(14) 0.0342(13) 0.0406(15) -0.0091(11) -0.0036(11) -0.0001(11)
C2 0.0497(17) 0.0346(14) 0.0436(16) -0.0107(12) -0.0022(13) -0.0008(12)
C3 0.074(2) 0.0497(17) 0.0431(17) -0.0117(14) -0.0159(15) -0.0031(16)
C4 0.0519(17) 0.0392(15) 0.0459(16) -0.0103(13) -0.0129(13) -0.0012(13)
C5 0.0381(15) 0.0314(13) 0.0451(15) -0.0112(12) -0.0066(12) 0.0035(11)
C6 0.0421(16) 0.0341(14) 0.0458(16) -0.0107(12) -0.0069(13) -0.0014(12)
C7 0.0445(16) 0.0364(14) 0.0509(17) -0.0046(13) -0.0083(13) -0.0036(12)
C8 0.0435(18) 0.058(2) 0.097(3) -0.0094(19) -0.0173(17) -0.0055(16)
C9 0.072(2) 0.065(2) 0.090(3) 0.009(2) -0.008(2) -0.0072(19)
C10 0.063(2) 0.075(2) 0.060(2) -0.0246(18) -0.0025(17) 0.0028(18)
C11 0.113(3) 0.055(2) 0.083(3) -0.024(2) -0.035(2) 0.015(2)
C12 0.130(4) 0.064(2) 0.060(2) -0.0158(19) -0.012(2) -0.019(2)
C13 0.138(4) 0.065(3) 0.081(3) -0.031(2) 0.016(3) -0.022(3)
C14 0.134(4) 0.050(2) 0.109(4) -0.019(2) 0.007(3) 0.003(2)
C15 0.093(3) 0.068(2) 0.074(3) 0.006(2) -0.002(2) -0.002(2)
C16 0.0450(18) 0.068(2) 0.059(2) -0.0194(17) -0.0092(15) -0.0048(15)
C17 0.068(2) 0.066(2) 0.087(3) -0.021(2) -0.012(2) -0.0048(18)
C18 0.065(2) 0.096(3) 0.064(2) 0.010(2) -0.0111(19) -0.011(2)
C19 0.052(2) 0.109(3) 0.051(2) -0.026(2) 0.0017(16) -0.019(2)
C20 0.0529(19) 0.074(2) 0.059(2) -0.0248(18) 0.0017(15) -0.0128(17)
C21 0.0526(19) 0.064(2) 0.0530(19) -0.0140(16) -0.0040(15) -0.0068(16)
C22 0.0457(18) 0.0503(17) 0.0567(18) -0.0043(14) -0.0088(14) -0.0029(14)
C23 0.080(2) 0.065(2) 0.059(2) -0.0129(17) -0.0267(18) -0.0164(18)
C24 0.0351(14) 0.0309(13) 0.0409(15) -0.0085(11) -0.0018(11) -0.0031(11)
C25 0.0311(14) 0.0409(15) 0.0492(16) -0.0133(13) -0.0049(12) 0.0013(12)
C26 0.0377(15) 0.0500(16) 0.0468(16) -0.0188(13) -0.0122(12) 0.0006(13)
C27 0.0397(15) 0.0387(14) 0.0420(15) -0.0099(12) -0.0032(12) -0.0031(12)
C28 0.0329(14) 0.0462(15) 0.0507(16) -0.0171(13) -0.0068(12) 0.0039(12)
C29 0.0354(15) 0.0464(15) 0.0483(16) -0.0177(13) -0.0106(12) 0.0004(12)
C30 0.0393(15) 0.0451(15) 0.0424(15) -0.0145(12) -0.0024(12) -0.0046(13)
C31 0.056(2) 0.080(2) 0.057(2) -0.0269(18) -0.0182(16) 0.0126(17)
C32 0.074(2) 0.115(3) 0.057(2) -0.037(2) -0.0212(18) 0.014(2)
C33 0.076(2) 0.097(3) 0.059(2) -0.043(2) -0.0041(19) 0.000(2)
C34 0.073(2) 0.0504(18) 0.060(2) -0.0232(16) 0.0021(17) 0.0050(16)
C35 0.0613(19) 0.0455(16) 0.0430(16) -0.0111(13) -0.0059(14) 0.0024(15)
C36 0.0626(19) 0.0439(16) 0.0338(15) -0.0055(12) 0.0022(14) 0.0035(14)
C37 0.069(2) 0.0484(18) 0.068(2) -0.0127(16) -0.0036(17) -0.0033(16)
C38 0.094(3) 0.0443(19) 0.081(3) -0.0157(18) 0.001(2) 0.0001(19)
C39 0.079(3) 0.055(2) 0.057(2) 0.0049(17) 0.0117(19) 0.0135(18)
C40 0.081(3) 0.078(3) 0.059(2) -0.0032(19) -0.0193(19) 0.012(2)
C41 0.088(3) 0.061(2) 0.0503(19) -0.0133(16) -0.0173(18) 0.0037(19)
C42 0.108(3) 0.077(3) 0.096(3) 0.015(2) 0.016(3) 0.036(3)

loop_
_atom_type_symbol
_atom_type_description
_atom_type_scat_dispersion_real
_atom_type_scat_dispersion_imag
_atom_type_scat_source
C C 0.0033 0.0016 'International Tables Vol C Tables 4.2.6.8 and 6.1.1.4'
H H 0.0000 0.0000 'International Tables Vol C Tables 4.2.6.8 and 6.1.1.4'
N N 0.0061 0.0033 'International Tables Vol C Tables 4.2.6.8 and 6.1.1.4'
O O 0.0106 0.0060 'International Tables Vol C Tables 4.2.6.8 and 6.1.1.4'
S S 0.1246 0.1234 'International Tables Vol C Tables 4.2.6.8 and 6.1.1.4'

loop_
_geom_angle_atom_site_label_1
_geom_angle_atom_site_label_2
_geom_angle_atom_site_label_3
_geom_angle
O3 S1 O2 119.96(15)
O3 S1 N1 106.41(13)
O2 S1 N1 106.82(13)
O3 S1 C36 107.39(14)
O2 S1 C36 107.93(15)
N1 S1 C36 107.81(13)
C2 N1 C3 112.5(2)
C2 N1 S1 118.19(18)
C3 N1 S1 118.20(18)
C1 O1 H1 109.5
H4A O4 H4B 87.6
O1 C1 C24 108.0(2)
O1 C1 C2 107.8(2)
C24 C1 C2 107.4(2)
O1 C1 C5 110.33(19)
C24 C1 C5 112.7(2)
C2 C1 C5 110.5(2)
N1 C2 C1 108.4(2)
N1 C2 H2A 110.0
C1 C2 H2A 110.0
N1 C2 H2B 110.0
C1 C2 H2B 110.0
H2A C2 H2B 108.4
N1 C3 C4 112.2(2)
N1 C3 H3A 109.2
C4 C3 H3A 109.2
N1 C3 H3B 109.2
C4 C3 H3B 109.2
H3A C3 H3B 107.9
C5 C4 C3 123.5(3)
C5 C4 C23 125.5(3)
C3 C4 C23 111.0(2)
C4 C5 C6 122.9(2)
C4 C5 C1 120.3(2)
C6 C5 C1 116.7(2)
C22 C6 C5 121.7(3)
C22 C6 C7 122.8(3)
C5 C6 C7 115.5(2)
C6 C7 C8 117.5(2)
C6 C7 H7A 107.9
C8 C7 H7A 107.9
C6 C7 H7B 107.9
C8 C7 H7B 107.9
H7A C7 H7B 107.2
C9 C8 C7 124.1(4)
C9 C8 C16 118.2(4)
C7 C8 C16 117.6(3)
C8 C9 C10 126.1(4)
C8 C9 H9 117.0
C10 C9 H9 117.0
C15 C10 C11 117.2(3)
C15 C10 C9 116.1(3)
C11 C10 C9 126.6(3)
C12 C11 C10 120.9(3)
C12 C11 H11 119.6
C10 C11 H11 119.6
C13 C12 C11 120.5(4)
C13 C12 H12 119.8
C11 C12 H12 119.8
C14 C13 C12 120.2(4)
C14 C13 H13 119.9
C12 C13 H13 119.9
C13 C14 C15 120.6(4)
C13 C14 H14 119.7
C15 C14 H14 119.7
C14 C15 C10 120.6(4)
C14 C15 H15 119.7
C10 C15 H15 119.7
C21 C16 C17 116.7(3)
C21 C16 C8 119.2(3)
C17 C16 C8 124.0(3)
C16 C17 C18 121.7(3)
C16 C17 H17 119.1
C18 C17 H17 119.1
C17 C18 C19 120.5(3)
C17 C18 H18 119.8
C19 C18 H18 119.8
C20 C19 C18 118.3(3)
C20 C19 H19 120.8
C18 C19 H19 120.8
C19 C20 C21 120.5(3)
C19 C20 H20 119.7
C21 C20 H20 119.7
C16 C21 C20 122.2(3)
C16 C21 H21 118.9
C20 C21 H21 118.9
C6 C22 H22A 120.0
C6 C22 H22B 120.0
H22A C22 H22B 120.0
C4 C23 H23A 109.5
C4 C23 H23B 109.5
H23A C23 H23B 109.5
C4 C23 H23C 109.5
H23A C23 H23C 109.5
H23B C23 H23C 109.5
C25 C24 C29 117.7(2)
C25 C24 C1 122.1(2)
C29 C24 C1 120.2(2)
C26 C25 C24 121.0(2)
C26 C25 H25 119.5
C24 C25 H25 119.5
C25 C26 C27 121.3(2)
C25 C26 H26 119.3
C27 C26 H26 119.3
C28 C27 C26 117.3(2)
C28 C27 C30 121.1(2)
C26 C27 C30 121.6(2)
C29 C28 C27 121.4(2)
C29 C28 H28 119.3
C27 C28 H28 119.3
C28 C29 C24 121.3(2)
C28 C29 H29 119.3
C24 C29 H29 119.3
C35 C30 C31 117.3(3)
C35 C30 C27 121.3(2)
C31 C30 C27 121.4(2)
C32 C31 C30 120.8(3)
C32 C31 H31 119.6
C30 C31 H31 119.6
C31 C32 C33 120.6(3)
C31 C32 H32 119.7
C33 C32 H32 119.7
C34 C33 C32 119.1(3)
C34 C33 H33 120.5
C32 C33 H33 120.5
C35 C34 C33 120.2(3)
C35 C34 H34 119.9
C33 C34 H34 119.9
C34 C35 C30 121.9(3)
C34 C35 H35 119.1
C30 C35 H35 119.1
C41 C36 C37 120.1(3)
C41 C36 S1 120.4(2)
C37 C36 S1 119.5(3)
C36 C37 C38 120.2(3)
C36 C37 H37 119.9
C38 C37 H37 119.9
C39 C38 C37 120.7(3)
C39 C38 H38 119.6
C37 C38 H38 119.6
C38 C39 C40 118.4(3)
C38 C39 C42 120.9(4)
C40 C39 C42 120.7(4)
C39 C40 C41 121.2(4)
C39 C40 H40 119.4
C41 C40 H40 119.4
C36 C41 C40 119.4(3)
C36 C41 H41 120.3
C40 C41 H41 120.3
C39 C42 H42A 109.5
C39 C42 H42B 109.5
H42A C42 H42B 109.5
C39 C42 H42C 109.5
H42A C42 H42C 109.5
H42B C42 H42C 109.5

loop_
_geom_bond_atom_site_label_1
_geom_bond_atom_site_label_2
_geom_bond_distance
S1 O3 1.420(2)
S1 O2 1.427(2)
S1 N1 1.630(2)
S1 C36 1.762(3)
N1 C2 1.462(3)
N1 C3 1.462(4)
O1 C1 1.434(3)
O1 H1 0.8200
O4 H4A 0.8706
O4 H4B 0.9159
C1 C24 1.516(3)
C1 C2 1.530(4)
C1 C5 1.532(4)
C2 H2A 0.9700
C2 H2B 0.9700
C3 C4 1.498(4)
C3 H3A 0.9700
C3 H3B 0.9700
C4 C5 1.334(4)
C4 C23 1.511(4)
C5 C6 1.497(4)
C6 C22 1.314(4)
C6 C7 1.511(4)
C7 C8 1.547(4)
C7 H7A 0.9700
C7 H7B 0.9700
C8 C9 1.261(5)
C8 C16 1.563(5)
C9 C10 1.499(5)
C9 H9 0.9300
C10 C15 1.378(5)
C10 C11 1.390(5)
C11 C12 1.363(5)
C11 H11 0.9300
C12 C13 1.342(5)
C12 H12 0.9300
C13 C14 1.348(6)
C13 H13 0.9300
C14 C15 1.368(6)
C14 H14 0.9300
C15 H15 0.9300
C16 C21 1.377(4)
C16 C17 1.379(5)
C17 C18 1.375(5)
C17 H17 0.9300
C18 C19 1.385(5)
C18 H18 0.9300
C19 C20 1.366(5)
C19 H19 0.9300
C20 C21 1.376(4)
C20 H20 0.9300
C21 H21 0.9300
C22 H22A 0.9300
C22 H22B 0.9300
C23 H23A 0.9600
C23 H23B 0.9600
C23 H23C 0.9600
C24 C25 1.388(4)
C24 C29 1.386(3)
C25 C26 1.380(4)
C25 H25 0.9300
C26 C27 1.390(4)
C26 H26 0.9300
C27 C28 1.389(4)
C27 C30 1.483(4)
C28 C29 1.374(4)
C28 H28 0.9300
C29 H29 0.9300
C30 C35 1.385(4)
C30 C31 1.392(4)
C31 C32 1.372(4)
C31 H31 0.9300
C32 C33 1.381(5)
C32 H32 0.9300
C33 C34 1.373(5)
C33 H33 0.9300
C34 C35 1.367(4)
C34 H34 0.9300
C35 H35 0.9300
C36 C41 1.372(4)
C36 C37 1.373(4)
C37 C38 1.376(5)
C37 H37 0.9300
C38 C39 1.379(5)
C38 H38 0.9300
C39 C40 1.379(5)
C39 C42 1.516(5)
C40 C41 1.382(5)
C40 H40 0.9300
C41 H41 0.9300
C42 H42A 0.9600
C42 H42B 0.9600
C42 H42C 0.9600

loop_
_geom_hbond_atom_site_label_D
_geom_hbond_atom_site_label_H
_geom_hbond_atom_site_label_A
_geom_hbond_distance_DH
_geom_hbond_distance_HA
_geom_hbond_distance_DA
_geom_hbond_angle_DHA
_geom_hbond_site_symmetry_A
O1 H1 O3 0.82 2.02 2.827(3) 166.2 2_656
O1 H1 O3 0.82 2.02 2.827(3) 166.2 2_656
O4 H4A O1 0.87 2.39 2.994(4) 126.6 .
O4 H4A O2 0.87 2.45 2.994(5) 120.9 .

loop_
_geom_torsion_atom_site_label_1
_geom_torsion_atom_site_label_2
_geom_torsion_atom_site_label_3
_geom_torsion_atom_site_label_4
_geom_torsion
O3 S1 N1 C2 177.6(2)
O2 S1 N1 C2 48.3(2)
C36 S1 N1 C2 -67.5(2)
O3 S1 N1 C3 -41.2(2)
O2 S1 N1 C3 -170.4(2)
C36 S1 N1 C3 73.8(2)
C3 N1 C2 C1 66.2(3)
S1 N1 C2 C1 -150.50(19)
O1 C1 C2 N1 68.9(3)
C24 C1 C2 N1 -174.9(2)
C5 C1 C2 N1 -51.7(3)
C2 N1 C3 C4 -45.5(3)
S1 N1 C3 C4 171.22(19)
N1 C3 C4 C5 12.7(4)
N1 C3 C4 C23 -167.5(2)
C3 C4 C5 C6 -179.1(3)
C23 C4 C5 C6 1.2(4)
C3 C4 C5 C1 -1.7(4)
C23 C4 C5 C1 178.5(3)
O1 C1 C5 C4 -97.7(3)
C24 C1 C5 C4 141.5(2)
C2 C1 C5 C4 21.4(3)
O1 C1 C5 C6 79.8(3)
C24 C1 C5 C6 -41.0(3)
C2 C1 C5 C6 -161.1(2)
C4 C5 C6 C22 -56.6(4)
C1 C5 C6 C22 125.9(3)
C4 C5 C6 C7 123.9(3)
C1 C5 C6 C7 -53.5(3)
C22 C6 C7 C8 4.8(4)
C5 C6 C7 C8 -175.8(2)
C6 C7 C8 C9 97.7(4)
C6 C7 C8 C16 -86.4(3)
C7 C8 C9 C10 -2.2(6)
C16 C8 C9 C10 -178.1(3)
C8 C9 C10 C15 145.3(4)
C8 C9 C10 C11 -39.2(6)
C15 C10 C11 C12 -0.2(6)
C9 C10 C11 C12 -175.8(4)
C10 C11 C12 C13 0.3(7)
C11 C12 C13 C14 -0.3(7)
C12 C13 C14 C15 0.3(7)
C13 C14 C15 C10 -0.2(7)
C11 C10 C15 C14 0.2(6)
C9 C10 C15 C14 176.2(4)
C9 C8 C16 C21 -161.7(3)
C7 C8 C16 C21 22.1(4)
C9 C8 C16 C17 19.8(5)
C7 C8 C16 C17 -156.3(3)
C21 C16 C17 C18 -0.4(5)
C8 C16 C17 C18 178.1(3)
C16 C17 C18 C19 0.3(6)
C17 C18 C19 C20 0.3(5)
C18 C19 C20 C21 -0.6(5)
C17 C16 C21 C20 0.0(5)
C8 C16 C21 C20 -178.6(3)
C19 C20 C21 C16 0.5(5)
O1 C1 C24 C25 9.3(3)
C2 C1 C24 C25 -106.7(3)
C5 C1 C24 C25 131.4(2)
O1 C1 C24 C29 -173.1(2)
C2 C1 C24 C29 70.9(3)
C5 C1 C24 C29 -51.0(3)
C29 C24 C25 C26 -0.7(4)
C1 C24 C25 C26 177.0(2)
C24 C25 C26 C27 0.0(4)
C25 C26 C27 C28 0.7(4)
C25 C26 C27 C30 -177.5(2)
C26 C27 C28 C29 -0.7(4)
C30 C27 C28 C29 177.5(2)
C27 C28 C29 C24 0.0(4)
C25 C24 C29 C28 0.7(4)
C1 C24 C29 C28 -177.0(2)
C28 C27 C30 C35 -30.1(4)
C26 C27 C30 C35 148.1(3)
C28 C27 C30 C31 149.2(3)
C26 C27 C30 C31 -32.6(4)
C35 C30 C31 C32 -1.9(5)
C27 C30 C31 C32 178.7(3)
C30 C31 C32 C33 0.0(6)
C31 C32 C33 C34 2.1(6)
C32 C33 C34 C35 -2.1(6)
C33 C34 C35 C30 0.1(5)
C31 C30 C35 C34 1.9(4)
C27 C30 C35 C34 -178.7(3)
O3 S1 C36 C41 33.0(3)
O2 S1 C36 C41 163.6(2)
N1 S1 C36 C41 -81.4(3)
O3 S1 C36 C37 -149.0(3)
O2 S1 C36 C37 -18.4(3)
N1 S1 C36 C37 96.7(3)
C41 C36 C37 C38 -0.2(5)
S1 C36 C37 C38 -178.2(3)
C36 C37 C38 C39 0.1(5)
C37 C38 C39 C40 -0.1(5)
C37 C38 C39 C42 179.2(3)
C38 C39 C40 C41 0.0(5)
C42 C39 C40 C41 -179.2(3)
C37 C36 C41 C40 0.1(5)
S1 C36 C41 C40 178.2(3)
C39 C40 C41 C36 -0.1(5)
